data_7032116
loop_
_publ_author_name
'Tay, Madelyn Qin Yi'
'Murugesapandian, Balasubramanian'
'Lu, Yunpeng'
'Ganguly, Rakesh'
'Rei, Kinjo'
'Vidovi\'c, Dragoslav'

_publ_section_title
;
 Dihaloborenium cations stabilized by a four-membered N-heterocyclic
 carbene: electron deficiency compensation by asymmetric structural
 changes.
;
_journal_issue 41
_journal_name_full 'Dalton transactions (Cambridge, England : 2003)'
_journal_page_first 15313
_journal_page_last 15316
_journal_paper_doi 10.1039/c4dt01210k
_journal_volume 43
_journal_year 2014
_chemical_formula_sum 'C34.36 H54.29 B Cl3 N3 P'
_chemical_formula_weight 657.52
_chemical_name_systematic
; 
 ? 
;
_space_group_IT_number 14
_symmetry_cell_setting monoclinic
_symmetry_space_group_name_Hall '-P 2yn'
_symmetry_space_group_name_H-M 'P 1 21/n 1'
_atom_sites_solution_hydrogens geom
_atom_sites_solution_primary direct
_atom_sites_solution_secondary difmap
_audit_creation_method SHELXL-97
_cell_angle_alpha 90.00
_cell_angle_beta 99.535(19)
_cell_angle_gamma 90.00
_cell_formula_units_Z 4
_cell_length_a 10.314(4)
_cell_length_b 18.597(10)
_cell_length_c 19.160(11)
_cell_measurement_reflns_used 3752
_cell_measurement_temperature 103(2)
_cell_measurement_theta_max 24.15
_cell_measurement_theta_min 2.42
_cell_volume 3624(3)
_computing_cell_refinement 'Bruker SAINT'
_computing_data_collection 'Bruker APEX2'
_computing_data_reduction 'Bruker SAINT'
_computing_molecular_graphics 'Bruker SHELXTL'
_computing_publication_material 'Bruker SHELXTL'
_computing_structure_refinement 'SHELXL-97 (Sheldrick, 2008)'
_computing_structure_solution 'SHELXS-97 (Sheldrick, 2008)'
_diffrn_ambient_temperature 103(2)
_diffrn_measured_fraction_theta_full 0.979
_diffrn_measured_fraction_theta_max 0.968
_diffrn_measurement_device_type 'Bruker APEX-II CCD'
_diffrn_measurement_method '\f and \w scans'
_diffrn_radiation_monochromator graphite
_diffrn_radiation_source 'fine-focus sealed tube'
_diffrn_radiation_type MoK\a
_diffrn_radiation_wavelength 0.71073
_diffrn_reflns_av_R_equivalents 0.1161
_diffrn_reflns_av_sigmaI/netI 0.1216
_diffrn_reflns_limit_h_max 10
_diffrn_reflns_limit_h_min -13
_diffrn_reflns_limit_k_max 24
_diffrn_reflns_limit_k_min -24
_diffrn_reflns_limit_l_max 25
_diffrn_reflns_limit_l_min -23
_diffrn_reflns_number 41400
_diffrn_reflns_theta_full 25.00
_diffrn_reflns_theta_max 28.01
_diffrn_reflns_theta_min 1.54
_exptl_absorpt_coefficient_mu 0.324
_exptl_absorpt_correction_T_max 0.9380
_exptl_absorpt_correction_T_min 0.8812
_exptl_absorpt_correction_type multi-scan
_exptl_absorpt_process_details sadabs
_exptl_crystal_colour colourless
_exptl_crystal_density_diffrn 1.205
_exptl_crystal_density_method 'not measured'
_exptl_crystal_description block
_exptl_crystal_F_000 1410
_exptl_crystal_size_max 0.40
_exptl_crystal_size_mid 0.20
_exptl_crystal_size_min 0.20
_refine_diff_density_max 0.626
_refine_diff_density_min -1.051
_refine_diff_density_rms 0.220
_refine_ls_extinction_method none
_refine_ls_goodness_of_fit_ref 1.089
_refine_ls_hydrogen_treatment constr
_refine_ls_matrix_type full
_refine_ls_number_parameters 430
_refine_ls_number_reflns 8489
_refine_ls_number_restraints 116
_refine_ls_restrained_S_all 1.082
_refine_ls_R_factor_all 0.1440
_refine_ls_R_factor_gt 0.0797
_refine_ls_shift/su_max 0.000
_refine_ls_shift/su_mean 0.000
_refine_ls_structure_factor_coef Fsqd
_refine_ls_weighting_details 'calc w=1/[\s^2^(Fo^2^)+(0.1153P)^2^+0.3188P] where P=(Fo^2^+2Fc^2^)/3'
_refine_ls_weighting_scheme calc
_refine_ls_wR_factor_gt 0.1909
_refine_ls_wR_factor_ref 0.2370
_reflns_number_gt 5003
_reflns_number_total 8489
_reflns_threshold_expression >2sigma(I)
_cod_data_source_file c4dt01210k2.cif
_cod_data_source_block dv13
_cod_depositor_comments
;
The following automatic conversions were performed:

'_symmetry_cell_setting' value 'Monoclinic' changed to 'monoclinic'
according to
/usr/data/users/saulius/crontab/automatic-downloads/rss-feeds/RSC/lib/dictionaries/cif_core.dic
dictionary named 'cif_core.dic' version 2.4.2 from 2011-04-26.

Automatic conversion script
Id: cif_fix_values 2281 2013-09-26 08:29:07Z andrius 

 Adding full bibliography for 7032115--7032117.cif.
;
_cod_original_sg_symbol_H-M P2(1)/n
_cod_database_code 7032116

loop_
_symmetry_equiv_pos_as_xyz
'x, y, z'
'-x+1/2, y+1/2, -z+1/2'
'-x, -y, -z'
'x-1/2, -y-1/2, z-1/2'

loop_
_atom_site_label
_atom_site_type_symbol
_atom_site_fract_x
_atom_site_fract_y
_atom_site_fract_z
_atom_site_U_iso_or_equiv
_atom_site_adp_type
_atom_site_occupancy
_atom_site_symmetry_multiplicity
_atom_site_calc_flag
_atom_site_refinement_flags
_atom_site_disorder_assembly
_atom_site_disorder_group
B1 B -0.1943(4) 0.2564(3) 0.2764(2) 0.0244(10) Uani 1 1 d . . .
C1 C -0.0411(4) 0.2308(2) 0.29572(18) 0.0182(8) Uani 1 1 d . . .
C2 C 0.0523(4) 0.2927(2) 0.41439(18) 0.0198(8) Uani 1 1 d . . .
C3 C 0.0752(4) 0.3666(2) 0.42023(19) 0.0235(9) Uani 1 1 d . . .
C4 C 0.0807(4) 0.4167(2) 0.3576(2) 0.0273(9) Uani 1 1 d . . .
H4 H 0.0952 0.3872 0.3160 0.033 Uiso 1 1 calc R . .
C5 C 0.1919(5) 0.4724(2) 0.3735(2) 0.0389(11) Uani 1 1 d . . .
H5A H 0.1653 0.5106 0.4035 0.058 Uiso 1 1 calc R . .
H5B H 0.2096 0.4932 0.3291 0.058 Uiso 1 1 calc R . .
H5C H 0.2715 0.4489 0.3982 0.058 Uiso 1 1 calc R . .
C6 C -0.0513(4) 0.4561(2) 0.3392(2) 0.0366(11) Uani 1 1 d . . .
H6A H -0.1227 0.4208 0.3302 0.055 Uiso 1 1 calc R . .
H6B H -0.0511 0.4854 0.2967 0.055 Uiso 1 1 calc R . .
H6C H -0.0644 0.4871 0.3787 0.055 Uiso 1 1 calc R . .
C7 C 0.0822(4) 0.3981(2) 0.4873(2) 0.0304(10) Uani 1 1 d . . .
H7 H 0.0961 0.4485 0.4921 0.036 Uiso 1 1 calc R . .
C8 C 0.0695(5) 0.3582(2) 0.5464(2) 0.0340(11) Uani 1 1 d . . .
H8 H 0.0781 0.3805 0.5915 0.041 Uiso 1 1 calc R . .
C9 C 0.0446(4) 0.2863(2) 0.5393(2) 0.0286(10) Uani 1 1 d . . .
H9 H 0.0338 0.2592 0.5800 0.034 Uiso 1 1 calc R . .
C10 C 0.0344(4) 0.2514(2) 0.47421(19) 0.0216(9) Uani 1 1 d . . .
C11 C 0.0010(4) 0.1726(2) 0.4709(2) 0.0275(10) Uani 1 1 d . . .
H11 H -0.0132 0.1580 0.4200 0.033 Uiso 1 1 calc R . .
C12 C 0.1140(5) 0.1271(2) 0.5100(2) 0.0377(11) Uani 1 1 d . . .
H12A H 0.1953 0.1387 0.4922 0.057 Uiso 1 1 calc R . .
H12B H 0.0936 0.0760 0.5020 0.057 Uiso 1 1 calc R . .
H12C H 0.1254 0.1374 0.5608 0.057 Uiso 1 1 calc R . .
C13 C -0.1271(5) 0.1571(3) 0.4995(2) 0.0396(11) Uani 1 1 d . . .
H13A H -0.1127 0.1651 0.5508 0.059 Uiso 1 1 calc R . .
H13B H -0.1534 0.1071 0.4894 0.059 Uiso 1 1 calc R . .
H13C H -0.1966 0.1893 0.4767 0.059 Uiso 1 1 calc R . .
C14 C -0.0222(4) 0.1250(2) 0.21224(19) 0.0213(9) Uani 1 1 d . . .
C15 C -0.0235(4) 0.1349(2) 0.13942(19) 0.0259(9) Uani 1 1 d . . .
C16 C 0.0170(4) 0.2040(2) 0.1072(2) 0.0297(10) Uani 1 1 d . . .
H16 H 0.0571 0.2367 0.1463 0.036 Uiso 1 1 calc R . .
C17 C -0.1045(5) 0.2415(3) 0.0649(2) 0.0377(11) Uani 1 1 d . . .
H17A H -0.1414 0.2115 0.0245 0.056 Uiso 1 1 calc R . .
H17B H -0.0786 0.2882 0.0479 0.056 Uiso 1 1 calc R . .
H17C H -0.1707 0.2487 0.0955 0.056 Uiso 1 1 calc R . .
C18 C 0.1178(5) 0.1908(3) 0.0583(2) 0.0431(12) Uani 1 1 d . . .
H18A H 0.1922 0.1636 0.0838 0.065 Uiso 1 1 calc R . .
H18B H 0.1490 0.2370 0.0430 0.065 Uiso 1 1 calc R . .
H18C H 0.0767 0.1634 0.0168 0.065 Uiso 1 1 calc R . .
C19 C -0.0664(4) 0.0774(3) 0.0943(2) 0.0331(11) Uani 1 1 d . . .
H19 H -0.0690 0.0830 0.0448 0.040 Uiso 1 1 calc R . .
C20 C -0.1048(5) 0.0133(3) 0.1194(2) 0.0364(11) Uani 1 1 d . . .
H20 H -0.1347 -0.0247 0.0876 0.044 Uiso 1 1 calc R . .
C21 C -0.0995(4) 0.0043(2) 0.1916(2) 0.0266(9) Uani 1 1 d . . .
H21 H -0.1247 -0.0406 0.2089 0.032 Uiso 1 1 calc R . .
C22 C -0.0582(4) 0.0594(2) 0.23933(19) 0.0230(9) Uani 1 1 d . . .
C23 C -0.0551(4) 0.0446(2) 0.3175(2) 0.0253(9) Uani 1 1 d . . .
H23 H -0.0280 0.0900 0.3439 0.030 Uiso 1 1 calc R . .
C24 C 0.0469(5) -0.0134(3) 0.3445(2) 0.0495(14) Uani 1 1 d . . .
H24A H 0.0200 -0.0594 0.3215 0.074 Uiso 1 1 calc R . .
H24B H 0.0530 -0.0186 0.3959 0.074 Uiso 1 1 calc R . .
H24C H 0.1328 0.0006 0.3335 0.074 Uiso 1 1 calc RD . .
C25 C -0.1904(4) 0.0227(3) 0.3344(2) 0.0368(11) Uani 1 1 d . . .
H25A H -0.2551 0.0599 0.3172 0.055 Uiso 1 1 calc R . .
H25B H -0.1848 0.0172 0.3857 0.055 Uiso 1 1 calc R . .
H25C H -0.2175 -0.0231 0.3110 0.055 Uiso 1 1 calc R . .
C26 C 0.2947(4) 0.2872(2) 0.2652(2) 0.0265(9) Uani 1 1 d . . .
H26 H 0.2023 0.3054 0.2538 0.032 Uiso 1 1 calc R . .
C27 C 0.3748(4) 0.3421(2) 0.3137(2) 0.0350(11) Uani 1 1 d . . .
H27A H 0.3432 0.3435 0.3592 0.052 Uiso 1 1 calc R . .
H27B H 0.3648 0.3898 0.2917 0.052 Uiso 1 1 calc R . .
H27C H 0.4677 0.3283 0.3215 0.052 Uiso 1 1 calc R . .
C28 C 0.3466(4) 0.2787(3) 0.1960(2) 0.0384(12) Uani 1 1 d . . .
H28A H 0.4424 0.2731 0.2059 0.058 Uiso 1 1 calc R . .
H28B H 0.3239 0.3213 0.1665 0.058 Uiso 1 1 calc R . .
H28C H 0.3071 0.2360 0.1710 0.058 Uiso 1 1 calc R . .
C29 C 0.4199(4) 0.1773(2) 0.3206(2) 0.0235(9) Uani 1 1 d . . .
H29 H 0.4879 0.2065 0.3018 0.028 Uiso 1 1 calc R . .
C30 C 0.4651(4) 0.1698(2) 0.3996(2) 0.0312(10) Uani 1 1 d . . .
H30A H 0.4725 0.2176 0.4215 0.047 Uiso 1 1 calc R . .
H30B H 0.5510 0.1459 0.4084 0.047 Uiso 1 1 calc R . .
H30C H 0.4012 0.1411 0.4201 0.047 Uiso 1 1 calc R . .
C31 C 0.4095(4) 0.1063(3) 0.2816(2) 0.0388(12) Uani 1 1 d . . .
H31A H 0.3483 0.0747 0.3010 0.058 Uiso 1 1 calc R . .
H31B H 0.4963 0.0835 0.2873 0.058 Uiso 1 1 calc R . .
H31C H 0.3773 0.1146 0.2312 0.058 Uiso 1 1 calc R . .
C32 C 0.5853(9) 0.0905(5) 0.6433(5) 0.051(2) Uani 0.644(9) 1 d PDU A 1
H32A H 0.6582 0.0588 0.6629 0.076 Uiso 0.644(9) 1 calc PR A 1
H32B H 0.5406 0.1075 0.6815 0.076 Uiso 0.644(9) 1 calc PR A 1
H32C H 0.6194 0.1317 0.6201 0.076 Uiso 0.644(9) 1 calc PR A 1
C33 C 0.4868(8) 0.0485(4) 0.5885(4) 0.039(2) Uani 0.644(9) 1 d PDU A 1
H33A H 0.4506 0.0078 0.6125 0.047 Uiso 0.644(9) 1 calc PR A 1
H33B H 0.4129 0.0806 0.5692 0.047 Uiso 0.644(9) 1 calc PR A 1
C34 C 0.5503(9) 0.0199(5) 0.5280(4) 0.0296(19) Uani 0.644(9) 1 d PDU . 1
H34A H 0.6221 -0.0136 0.5471 0.035 Uiso 0.644(9) 1 calc PR A 1
H34B H 0.5893 0.0604 0.5052 0.035 Uiso 0.644(9) 1 calc PR A 1
C35 C 0.6278(17) 0.0741(10) 0.6085(10) 0.055(4) Uani 0.356(9) 1 d PU A 2
H35A H 0.5811 0.1190 0.6143 0.082 Uiso 0.356(9) 1 calc PR A 2
H35B H 0.7159 0.0850 0.5986 0.082 Uiso 0.356(9) 1 calc PRD A 2
H35C H 0.6351 0.0457 0.6521 0.082 Uiso 0.356(9) 1 calc PRD A 2
C36 C 0.5639(19) 0.0381(10) 0.5569(9) 0.038(4) Uani 0.356(9) 1 d PU A 2
C37 C 0.6325(13) 0.0046(6) 0.5084(7) 0.033(3) Uani 0.356(9) 1 d PU . 2
H37 H 0.7254 0.0089 0.5138 0.039 Uiso 0.356(9) 1 calc PR A 2
C38 C 0.4340(13) 0.0340(7) 0.5462(7) 0.032(3) Uani 0.356(9) 1 d PU . 2
H38 H 0.3864 0.0584 0.5774 0.039 Uiso 0.356(9) 1 calc PR A 2
Cl1 Cl -0.19297(11) 0.33223(6) 0.21402(5) 0.0364(3) Uani 1 1 d . . .
Cl2 Cl -0.29886(9) 0.18389(6) 0.23249(5) 0.0305(3) Uani 1 1 d . . .
Cl3 Cl -0.25639(9) 0.28615(6) 0.35702(5) 0.0295(3) Uani 1 1 d . . .
N1 N 0.0567(3) 0.25501(17) 0.34771(15) 0.0183(7) Uani 1 1 d . . .
N2 N 0.0243(3) 0.18352(17) 0.26128(15) 0.0184(7) Uani 1 1 d . . .
N3 N 0.2924(3) 0.21790(18) 0.30393(16) 0.0218(7) Uani 1 1 d . . .
P1 P 0.16508(9) 0.18357(6) 0.33182(5) 0.0187(2) Uani 1 1 d . . .

loop_
_atom_site_aniso_label
_atom_site_aniso_U_11
_atom_site_aniso_U_22
_atom_site_aniso_U_33
_atom_site_aniso_U_23
_atom_site_aniso_U_13
_atom_site_aniso_U_12
B1 0.014(2) 0.038(3) 0.019(2) 0.001(2) -0.0029(18) 0.0042(19)
C1 0.0141(19) 0.027(2) 0.0124(17) 0.0012(15) -0.0006(14) -0.0048(15)
C2 0.0112(18) 0.031(2) 0.0159(18) -0.0013(16) -0.0009(15) 0.0049(15)
C3 0.018(2) 0.028(3) 0.022(2) 0.0022(17) -0.0021(16) 0.0046(16)
C4 0.023(2) 0.028(2) 0.029(2) -0.0011(18) -0.0036(17) 0.0004(17)
C5 0.036(3) 0.034(3) 0.045(3) 0.005(2) 0.002(2) -0.005(2)
C6 0.033(3) 0.030(3) 0.041(3) 0.005(2) -0.010(2) 0.004(2)
C7 0.031(2) 0.027(3) 0.030(2) -0.0055(18) -0.0036(19) 0.0048(18)
C8 0.039(3) 0.038(3) 0.023(2) -0.0100(19) -0.0019(19) 0.006(2)
C9 0.035(3) 0.032(3) 0.019(2) -0.0001(18) 0.0029(18) 0.0043(19)
C10 0.017(2) 0.027(2) 0.0183(19) -0.0024(16) -0.0020(16) 0.0044(16)
C11 0.032(2) 0.035(3) 0.0152(19) 0.0004(17) 0.0032(17) 0.0013(19)
C12 0.048(3) 0.033(3) 0.034(2) 0.007(2) 0.015(2) 0.006(2)
C13 0.040(3) 0.048(3) 0.032(2) 0.003(2) 0.007(2) -0.010(2)
C14 0.0105(18) 0.031(2) 0.0204(19) -0.0036(17) -0.0023(15) 0.0010(15)
C15 0.016(2) 0.041(3) 0.021(2) -0.0017(18) 0.0015(16) 0.0031(17)
C16 0.026(2) 0.044(3) 0.018(2) 0.0014(18) 0.0019(17) -0.0023(19)
C17 0.039(3) 0.047(3) 0.024(2) 0.008(2) -0.003(2) -0.001(2)
C18 0.038(3) 0.060(4) 0.032(2) 0.001(2) 0.006(2) -0.011(2)
C19 0.028(2) 0.050(3) 0.019(2) -0.006(2) -0.0020(18) -0.001(2)
C20 0.036(3) 0.042(3) 0.029(2) -0.013(2) -0.002(2) -0.004(2)
C21 0.021(2) 0.028(2) 0.029(2) -0.0023(18) 0.0004(17) 0.0002(17)
C22 0.0134(19) 0.031(3) 0.023(2) -0.0041(17) 0.0001(16) 0.0015(16)
C23 0.025(2) 0.026(2) 0.026(2) -0.0043(17) 0.0052(17) -0.0069(17)
C24 0.029(3) 0.075(4) 0.043(3) 0.021(3) 0.002(2) 0.010(2)
C25 0.029(2) 0.047(3) 0.037(2) 0.010(2) 0.010(2) 0.001(2)
C26 0.016(2) 0.036(3) 0.026(2) 0.0052(18) -0.0009(17) -0.0022(17)
C27 0.022(2) 0.038(3) 0.042(3) 0.007(2) -0.001(2) -0.0005(19)
C28 0.023(2) 0.071(4) 0.022(2) 0.015(2) 0.0065(18) 0.002(2)
C29 0.0122(19) 0.033(3) 0.024(2) -0.0051(17) 0.0003(16) 0.0003(16)
C30 0.014(2) 0.046(3) 0.029(2) 0.005(2) -0.0078(17) 0.0030(18)
C31 0.020(2) 0.042(3) 0.053(3) -0.016(2) 0.006(2) -0.0007(19)
C32 0.038(5) 0.057(6) 0.049(5) -0.014(4) -0.017(4) 0.009(4)
C33 0.030(4) 0.045(5) 0.041(4) -0.002(4) 0.001(4) 0.009(3)
C34 0.029(4) 0.030(5) 0.030(4) 0.003(3) 0.004(4) 0.004(3)
C35 0.039(8) 0.062(10) 0.057(9) 0.001(8) -0.010(7) 0.006(7)
C36 0.037(7) 0.034(7) 0.041(8) 0.004(6) 0.001(7) 0.009(6)
C37 0.024(6) 0.029(7) 0.045(6) 0.010(5) 0.007(5) 0.003(5)
C38 0.026(6) 0.037(7) 0.033(6) 0.006(5) 0.003(5) 0.000(5)
Cl1 0.0377(6) 0.0410(7) 0.0277(5) 0.0096(5) -0.0024(5) 0.0110(5)
Cl2 0.0120(5) 0.0460(7) 0.0314(5) -0.0106(5) -0.0027(4) -0.0012(4)
Cl3 0.0138(5) 0.0490(7) 0.0247(5) -0.0073(5) 0.0002(4) 0.0037(4)
N1 0.0077(14) 0.030(2) 0.0159(15) 0.0003(13) -0.0015(12) 0.0016(12)
N2 0.0102(15) 0.028(2) 0.0155(15) 0.0003(13) -0.0006(12) 0.0002(13)
N3 0.0106(16) 0.033(2) 0.0206(16) 0.0019(14) 0.0002(13) 0.0017(13)
P1 0.0089(5) 0.0302(6) 0.0162(5) -0.0007(4) 0.0000(4) 0.0005(4)

loop_
_atom_type_symbol
_atom_type_description
_atom_type_scat_dispersion_real
_atom_type_scat_dispersion_imag
_atom_type_scat_source
C C 0.0033 0.0016 'International Tables Vol C Tables 4.2.6.8 and 6.1.1.4'
H H 0.0000 0.0000 'International Tables Vol C Tables 4.2.6.8 and 6.1.1.4'
B B 0.0013 0.0007 'International Tables Vol C Tables 4.2.6.8 and 6.1.1.4'
N N 0.0061 0.0033 'International Tables Vol C Tables 4.2.6.8 and 6.1.1.4'
Cl Cl 0.1484 0.1585 'International Tables Vol C Tables 4.2.6.8 and 6.1.1.4'
P P 0.1023 0.0942 'International Tables Vol C Tables 4.2.6.8 and 6.1.1.4'

loop_
_geom_angle_atom_site_label_1
_geom_angle_atom_site_label_2
_geom_angle_atom_site_label_3
_geom_angle
_geom_angle_site_symmetry_1
_geom_angle_site_symmetry_3
C1 B1 Cl2 111.2(3) . .
C1 B1 Cl1 105.0(3) . .
Cl2 B1 Cl1 109.3(2) . .
C1 B1 Cl3 110.7(3) . .
Cl2 B1 Cl3 110.1(2) . .
Cl1 B1 Cl3 110.6(3) . .
N2 C1 N1 101.7(3) . .
N2 C1 B1 128.6(3) . .
N1 C1 B1 129.5(3) . .
N2 C1 P1 51.99(18) . .
N1 C1 P1 51.26(18) . .
B1 C1 P1 172.7(3) . .
C3 C2 C10 120.8(3) . .
C3 C2 N1 120.8(3) . .
C10 C2 N1 118.3(3) . .
C2 C3 C7 117.8(3) . .
C2 C3 C4 124.4(3) . .
C7 C3 C4 117.5(4) . .
C3 C4 C6 109.0(3) . .
C3 C4 C5 112.2(3) . .
C6 C4 C5 109.1(4) . .
C8 C7 C3 122.0(4) . .
C9 C8 C7 119.2(4) . .
C8 C9 C10 122.0(4) . .
C9 C10 C2 118.1(4) . .
C9 C10 C11 118.3(3) . .
C2 C10 C11 123.6(3) . .
C10 C11 C12 111.5(4) . .
C10 C11 C13 111.8(3) . .
C12 C11 C13 110.5(3) . .
C22 C14 C15 121.5(4) . .
C22 C14 N2 119.2(3) . .
C15 C14 N2 119.2(3) . .
C19 C15 C14 117.5(4) . .
C19 C15 C16 118.5(3) . .
C14 C15 C16 124.0(4) . .
C15 C16 C18 112.0(4) . .
C15 C16 C17 110.1(4) . .
C18 C16 C17 109.1(3) . .
C20 C19 C15 122.0(4) . .
C19 C20 C21 119.3(4) . .
C20 C21 C22 121.7(4) . .
C21 C22 C14 117.9(3) . .
C21 C22 C23 118.0(4) . .
C14 C22 C23 124.1(3) . .
C22 C23 C24 111.2(3) . .
C22 C23 C25 112.5(3) . .
C24 C23 C25 109.7(4) . .
N3 C26 C28 112.4(4) . .
N3 C26 C27 109.0(3) . .
C28 C26 C27 111.6(3) . .
N3 C29 C31 110.2(3) . .
N3 C29 C30 111.8(3) . .
C31 C29 C30 113.4(4) . .
C34 C33 C32 112.2(8) . .
C33 C34 C34 111.9(9) . 3_656
C35 C36 C38 121.8(19) . .
C35 C36 C37 119.5(17) . .
C38 C36 C37 118.6(16) . .
C38 C37 C36 120.0(13) 3_656 .
C36 C38 C37 121.3(14) . 3_656
C1 N1 C2 131.7(3) . .
C1 N1 P1 92.1(2) . .
C2 N1 P1 127.8(2) . .
C1 N2 C14 131.5(3) . .
C1 N2 P1 92.2(2) . .
C14 N2 P1 127.9(2) . .
C26 N3 C29 117.0(3) . .
C26 N3 P1 125.7(3) . .
C29 N3 P1 117.3(3) . .
N3 P1 N1 108.92(16) . .
N3 P1 N2 110.23(15) . .
N1 P1 N2 71.48(14) . .
N3 P1 C1 120.53(15) . .
N1 P1 C1 36.60(13) . .
N2 P1 C1 35.78(13) . .

loop_
_geom_bond_atom_site_label_1
_geom_bond_atom_site_label_2
_geom_bond_distance
_geom_bond_site_symmetry_2
B1 C1 1.633(6) .
B1 Cl2 1.841(5) .
B1 Cl1 1.850(5) .
B1 Cl3 1.852(5) .
C1 N2 1.345(5) .
C1 N1 1.372(5) .
C1 P1 2.299(4) .
C2 C3 1.397(6) .
C2 C10 1.417(5) .
C2 N1 1.464(4) .
C3 C7 1.403(5) .
C3 C4 1.527(5) .
C4 C6 1.535(6) .
C4 C5 1.538(6) .
C7 C8 1.378(6) .
C8 C9 1.365(6) .
C9 C10 1.394(5) .
C10 C11 1.503(6) .
C11 C12 1.533(6) .
C11 C13 1.539(6) .
C14 C22 1.400(6) .
C14 C15 1.405(5) .
C14 N2 1.466(5) .
C15 C19 1.401(6) .
C15 C16 1.514(6) .
C16 C18 1.530(6) .
C16 C17 1.541(6) .
C19 C20 1.368(6) .
C20 C21 1.386(5) .
C21 C22 1.392(5) .
C22 C23 1.519(5) .
C23 C24 1.535(6) .
C23 C25 1.539(6) .
C26 N3 1.490(5) .
C26 C28 1.518(5) .
C26 C27 1.528(6) .
C29 N3 1.504(5) .
C29 C31 1.512(6) .
C29 C30 1.516(5) .
C32 C33 1.545(10) .
C33 C34 1.519(9) .
C34 C34 1.551(17) 3_656
C35 C36 1.28(2) .
C36 C38 1.32(2) .
C36 C37 1.40(2) .
C37 C38 1.357(19) 3_656
C38 C37 1.357(19) 3_656
N1 P1 1.794(3) .
N2 P1 1.813(3) .
N3 P1 1.628(3) .
